data_2211324
loop_
_publ_author_name
'Tang, Jing'
'Xu, Rong'
'Zhang, You-Ming'
'Wei, Tai-Bao'

_publ_section_title 3'-Methyl-2-[5-(4-methylphenoxymethyl)-4-phenyl-4<i>H</i>-1,2,4-triazol-5-ylsulfanyl]acetanilide
_journal_coeditor_code CI2196
_journal_issue 12
_journal_name_full 'Acta Crystallographica Section E'
_journal_page_first o5820
_journal_page_last o5822
_journal_paper_doi 10.1107/S1600536806045247
_journal_volume 62
_journal_year 2006
_chemical_formula_iupac 'C25 H24 N4 O2 S'
_chemical_formula_moiety 'C25 H24 N4 O2 S'
_chemical_formula_sum 'C25 H24 N4 O2 S'
_chemical_formula_weight 444.54
_chemical_melting_point 152
_chemical_name_systematic
;
3'-Methyl-2-[5-(4-methylphenoxymethyl)-4-phenyl-4H-1,2,4-triazol-5-
ylsulfanyl]acetanilide
;
_space_group_IT_number 14
_symmetry_cell_setting monoclinic
_symmetry_space_group_name_Hall '-P 2ybc'
_symmetry_space_group_name_H-M 'P 1 21/c 1'
_atom_sites_solution_hydrogens geom
_atom_sites_solution_primary direct
_atom_sites_solution_secondary difmap
_audit_creation_method SHELXL-97
_cell_angle_alpha 90.00
_cell_angle_beta 106.382(4)
_cell_angle_gamma 90.00
_cell_formula_units_Z 4
_cell_length_a 16.8947(18)
_cell_length_b 8.2884(9)
_cell_length_c 17.2401(17)
_cell_measurement_reflns_used 2669
_cell_measurement_temperature 294(2)
_cell_measurement_theta_max 24.03
_cell_measurement_theta_min 2.43
_cell_volume 2316.1(4)
_computing_cell_refinement 'SAINT (Bruker, 1998)'
_computing_data_collection 'SMART (Bruker, 1998)'
_computing_data_reduction SAINT
_computing_molecular_graphics SHELXTL
_computing_publication_material SHELXTL
_computing_structure_refinement SHELXTL
_computing_structure_solution 'SHELXTL (Bruker, 1998)'
_diffrn_ambient_temperature 294(2)
_diffrn_measured_fraction_theta_full 0.996
_diffrn_measured_fraction_theta_max 0.996
_diffrn_measurement_device_type 'Bruker SMART CCD area-detector'
_diffrn_measurement_method '\f and \w'
_diffrn_radiation_monochromator graphite
_diffrn_radiation_source 'fine-focus sealed tube'
_diffrn_radiation_type MoK\a
_diffrn_radiation_wavelength 0.71073
_diffrn_reflns_av_R_equivalents 0.0281
_diffrn_reflns_av_sigmaI/netI 0.0371
_diffrn_reflns_limit_h_max 21
_diffrn_reflns_limit_h_min -15
_diffrn_reflns_limit_k_max 10
_diffrn_reflns_limit_k_min -9
_diffrn_reflns_limit_l_max 21
_diffrn_reflns_limit_l_min -20
_diffrn_reflns_number 13217
_diffrn_reflns_theta_full 26.72
_diffrn_reflns_theta_max 26.72
_diffrn_reflns_theta_min 2.46
_diffrn_standards_number 0
_exptl_absorpt_coefficient_mu 0.169
_exptl_absorpt_correction_T_max 0.9719
_exptl_absorpt_correction_T_min 0.9511
_exptl_absorpt_correction_type multi-scan
_exptl_absorpt_process_details '(SADABS, Bruker, 1998)'
_exptl_crystal_colour colourless
_exptl_crystal_density_diffrn 1.275
_exptl_crystal_density_method 'not measured'
_exptl_crystal_description Block
_exptl_crystal_F_000 936
_exptl_crystal_size_max 0.30
_exptl_crystal_size_mid 0.27
_exptl_crystal_size_min 0.17
_refine_diff_density_max 0.178
_refine_diff_density_min -0.216
_refine_ls_extinction_coef 0.0027(8)
_refine_ls_extinction_expression Fc^*^=kFc[1+0.001xFc^2^\l^3^/sin(2\q)]^-1/4^
_refine_ls_extinction_method SHELXL97
_refine_ls_goodness_of_fit_ref 1.117
_refine_ls_hydrogen_treatment mixed
_refine_ls_matrix_type full
_refine_ls_number_parameters 320
_refine_ls_number_reflns 4892
_refine_ls_number_restraints 0
_refine_ls_restrained_S_all 1.117
_refine_ls_R_factor_all 0.0739
_refine_ls_R_factor_gt 0.0425
_refine_ls_shift/su_max 0.001
_refine_ls_shift/su_mean 0.000
_refine_ls_structure_factor_coef Fsqd
_refine_ls_weighting_details 'calc w=1/[\s^2^(Fo^2^)+(0.048P)^2^] where P=(Fo^2^+2Fc^2^)/3'
_refine_ls_weighting_scheme calc
_refine_ls_wR_factor_gt 0.0997
_refine_ls_wR_factor_ref 0.1129
_reflns_number_gt 3186
_reflns_number_total 4892
_reflns_threshold_expression I>2\s(I)
_cod_data_source_file ci2196.cif
_cod_data_source_block I
_cod_depositor_comments
;
The following automatic conversions were performed:
'_symmetry_cell_setting' value 'Monoclinic' changed to 'monoclinic'
according to '/home/saulius/struct/CIF-dictionaries/cif_core.dic'
dictionary named 'cif_core.dic' version 2.4.1 from 2010-06-29.

Automatic conversion script
Id: cif_fix_enum 1527 2010-12-29 10:47:43Z saulius 

The following automatic conversions were performed:

'_symmetry_cell_setting' value 'Monoclinic' changed to 'monoclinic'
according to /home/saulius/struct/CIF-dictionaries/cif_core.dic
dictionary named 'cif_core.dic' version 2.4.1 from 2010-06-29.

Automatic conversion script
Id: cif_fix_values 1715 2011-07-08 13:25:40Z adriana 
;
_cod_original_sg_symbol_H-M 'P 21/c'
_cod_database_code 2211324
_cod_database_fobs_code 2211324

loop_
_symmetry_equiv_pos_as_xyz
'x, y, z'
'-x, y+1/2, -z+1/2'
'-x, -y, -z'
'x, -y-1/2, z-1/2'

loop_
_atom_site_type_symbol
_atom_site_label
_atom_site_fract_x
_atom_site_fract_y
_atom_site_fract_z
_atom_site_U_iso_or_equiv
_atom_site_adp_type
_atom_site_calc_flag
_atom_site_refinement_flags
_atom_site_occupancy
S S1 0.48688(3) 0.15487(6) 0.38060(3) 0.05707(18) Uani d . 1
N N1 0.37975(8) 0.34776(16) 0.27520(8) 0.0439(4) Uani d . 1
N N4 0.67048(9) 0.13580(19) 0.57858(9) 0.0500(4) Uani d . 1
C C10 0.42575(10) 0.3263(2) 0.35354(10) 0.0455(4) Uani d . 1
O O1 0.21119(8) 0.53888(16) 0.19023(8) 0.0596(4) Uani d . 1
O O2 0.62185(8) -0.01549(16) 0.46522(8) 0.0650(4) Uani d . 1
C C17 0.28775(12) 0.1510(2) 0.19223(12) 0.0597(5) Uani d . 1
H H17 0.2511 0.1694 0.2226 0.072 Uiso calc R 1
C C18 0.29509(11) 0.5745(2) 0.19791(11) 0.0539(5) Uani d . 1
H H18A 0.3035 0.6903 0.2002 0.065 Uiso calc R 1
H H18B 0.3104 0.5329 0.1516 0.065 Uiso calc R 1
C C8 0.61525(11) 0.0974(2) 0.50841(11) 0.0458(4) Uani d . 1
N N3 0.36945(9) 0.56370(18) 0.34501(10) 0.0547(4) Uani d . 1
C C19 0.15361(12) 0.6045(2) 0.12393(11) 0.0510(5) Uani d . 1
C C3 0.75275(12) -0.1152(2) 0.60218(12) 0.0515(5) Uani d . 1
C C4 0.74156(10) 0.0451(2) 0.61947(10) 0.0460(4) Uani d . 1
N N2 0.42010(9) 0.45295(18) 0.39777(9) 0.0519(4) Uani d . 1
C C11 0.34659(11) 0.4984(2) 0.27318(11) 0.0482(4) Uani d . 1
C C9 0.54031(12) 0.2073(2) 0.48380(11) 0.0475(5) Uani d . 1
C C6 0.87034(14) 0.0391(3) 0.72361(14) 0.0676(6) Uani d . 1
C C12 0.36173(10) 0.2314(2) 0.21029(10) 0.0424(4) Uani d . 1
C C16 0.26795(13) 0.0430(3) 0.12912(13) 0.0701(6) Uani d . 1
H H16 0.2180 -0.0123 0.1168 0.084 Uiso calc R 1
C C15 0.32258(14) 0.0174(2) 0.08445(12) 0.0642(6) Uani d . 1
H H15 0.3094 -0.0553 0.0416 0.077 Uiso calc R 1
C C20 0.17116(13) 0.6591(2) 0.05561(12) 0.0630(5) Uani d . 1
H H20 0.2246 0.6520 0.0510 0.076 Uiso calc R 1
C C22 0.02908(15) 0.7357(3) -0.00262(14) 0.0692(6) Uani d . 1
C C2 0.82270(12) -0.1995(2) 0.64540(11) 0.0548(5) Uani d . 1
C C1 0.88111(14) -0.1203(3) 0.70553(13) 0.0634(6) Uani d . 1
C C24 0.07398(13) 0.6113(3) 0.12872(13) 0.0656(6) Uani d . 1
H H24 0.0613 0.5726 0.1744 0.079 Uiso calc R 1
C C14 0.39627(14) 0.0980(2) 0.10257(12) 0.0643(6) Uani d . 1
H H14 0.4326 0.0803 0.0717 0.077 Uiso calc R 1
C C5 0.80060(12) 0.1228(3) 0.68027(12) 0.0573(5) Uani d . 1
C C23 0.01264(14) 0.6758(3) 0.06565(15) 0.0752(7) Uani d . 1
H H23 -0.0412 0.6788 0.0694 0.090 Uiso calc R 1
C C13 0.41707(12) 0.2056(2) 0.16650(12) 0.0553(5) Uani d . 1
H H13 0.4674 0.2592 0.1796 0.066 Uiso calc R 1
C C21 0.10867(15) 0.7250(3) -0.00671(13) 0.0734(6) Uani d . 1
H H21 0.1213 0.7630 -0.0526 0.088 Uiso calc R 1
C C26 0.83298(13) -0.3753(3) 0.62719(14) 0.0747(7) Uani d . 1
H H26A 0.8830 -0.4158 0.6636 0.112 Uiso calc R 1
H H26B 0.8356 -0.3860 0.5725 0.112 Uiso calc R 1
H H26C 0.7868 -0.4357 0.6338 0.112 Uiso calc R 1
C C27 -0.03848(17) 0.8107(3) -0.07025(16) 0.1053(9) Uani d . 1
H H27A -0.0540 0.9129 -0.0528 0.158 Uiso calc R 1
H H27B -0.0856 0.7404 -0.0840 0.158 Uiso calc R 1
H H27C -0.0187 0.8262 -0.1167 0.158 Uiso calc R 1
H H1 0.9301(12) -0.177(2) 0.7341(12) 0.065(6) Uiso d . 1
H H6 0.9110(12) 0.094(2) 0.7638(12) 0.060(6) Uiso d . 1
H H5 0.7913(11) 0.238(2) 0.6899(12) 0.067(6) Uiso d . 1
H H3 0.7120(11) -0.171(2) 0.5618(11) 0.049(5) Uiso d . 1
H H4 0.6596(12) 0.223(3) 0.6037(13) 0.081(7) Uiso d . 1
H H9A 0.5035(11) 0.188(2) 0.5155(11) 0.055(5) Uiso d . 1
H H9B 0.5576(10) 0.319(2) 0.4884(10) 0.053(5) Uiso d . 1

loop_
_atom_site_aniso_label
_atom_site_aniso_U_11
_atom_site_aniso_U_22
_atom_site_aniso_U_33
_atom_site_aniso_U_12
_atom_site_aniso_U_13
_atom_site_aniso_U_23
S1 0.0669(4) 0.0487(3) 0.0441(3) 0.0146(2) -0.0031(2) -0.0029(2)
N1 0.0448(9) 0.0436(8) 0.0394(8) 0.0066(6) 0.0054(7) -0.0007(6)
N4 0.0496(10) 0.0473(9) 0.0459(9) 0.0099(7) 0.0015(8) -0.0041(7)
C10 0.0453(11) 0.0482(10) 0.0379(10) 0.0036(8) 0.0034(8) -0.0004(8)
O1 0.0491(8) 0.0738(9) 0.0499(8) 0.0083(7) 0.0041(6) 0.0162(7)
O2 0.0716(10) 0.0625(9) 0.0496(8) 0.0227(7) -0.0015(7) -0.0122(7)
C17 0.0505(12) 0.0710(13) 0.0593(13) -0.0018(10) 0.0182(10) -0.0151(10)
C18 0.0503(12) 0.0555(12) 0.0507(12) 0.0095(9) 0.0058(9) 0.0051(9)
C8 0.0482(11) 0.0436(10) 0.0433(10) 0.0049(8) 0.0088(9) 0.0015(8)
N3 0.0557(10) 0.0497(9) 0.0513(10) 0.0121(7) 0.0030(8) -0.0029(7)
C19 0.0510(12) 0.0533(11) 0.0427(11) 0.0084(9) 0.0032(9) 0.0003(9)
C3 0.0511(12) 0.0550(12) 0.0458(11) 0.0084(9) 0.0093(10) 0.0000(9)
C4 0.0430(11) 0.0528(11) 0.0405(10) 0.0061(8) 0.0088(8) 0.0014(8)
N2 0.0529(10) 0.0516(9) 0.0432(9) 0.0107(7) 0.0005(7) -0.0031(7)
C11 0.0491(11) 0.0462(10) 0.0453(11) 0.0069(8) 0.0067(9) -0.0005(8)
C9 0.0516(12) 0.0442(11) 0.0420(11) 0.0050(9) 0.0055(9) -0.0015(8)
C6 0.0524(13) 0.0834(17) 0.0560(13) 0.0066(12) -0.0024(11) -0.0094(12)
C12 0.0455(11) 0.0431(10) 0.0346(9) 0.0068(8) 0.0048(8) 0.0009(7)
C16 0.0553(13) 0.0769(15) 0.0732(15) -0.0084(11) 0.0101(11) -0.0243(12)
C15 0.0755(15) 0.0606(13) 0.0514(12) 0.0059(11) 0.0096(11) -0.0151(10)
C20 0.0570(13) 0.0761(14) 0.0507(12) 0.0048(10) 0.0067(10) 0.0072(10)
C22 0.0696(16) 0.0617(13) 0.0586(14) 0.0123(11) -0.0109(11) -0.0047(11)
C2 0.0542(12) 0.0612(12) 0.0487(11) 0.0150(10) 0.0138(10) 0.0087(9)
C1 0.0530(13) 0.0800(16) 0.0524(13) 0.0220(12) 0.0073(11) 0.0063(11)
C24 0.0569(14) 0.0822(15) 0.0554(13) 0.0119(11) 0.0122(11) 0.0055(11)
C14 0.0817(16) 0.0600(13) 0.0613(14) 0.0044(12) 0.0369(12) -0.0063(10)
C5 0.0535(13) 0.0591(13) 0.0545(12) 0.0053(10) 0.0073(10) -0.0051(10)
C23 0.0560(14) 0.0894(17) 0.0715(16) 0.0162(12) 0.0036(12) -0.0021(13)
C13 0.0556(12) 0.0548(11) 0.0594(12) -0.0021(9) 0.0223(10) -0.0019(10)
C21 0.0811(17) 0.0844(16) 0.0452(12) 0.0045(13) 0.0020(11) 0.0105(11)
C26 0.0780(16) 0.0645(14) 0.0792(16) 0.0241(11) 0.0184(13) 0.0087(12)
C27 0.099(2) 0.103(2) 0.0808(19) 0.0263(15) -0.0285(15) 0.0099(15)

loop_
_atom_type_symbol
_atom_type_description
_atom_type_scat_dispersion_real
_atom_type_scat_dispersion_imag
_atom_type_scat_source
C C 0.0033 0.0016 'International Tables Vol C Tables 4.2.6.8 and 6.1.1.4'
H H 0.0000 0.0000 'International Tables Vol C Tables 4.2.6.8 and 6.1.1.4'
N N 0.0061 0.0033 'International Tables Vol C Tables 4.2.6.8 and 6.1.1.4'
O O 0.0106 0.0060 'International Tables Vol C Tables 4.2.6.8 and 6.1.1.4'
S S 0.1246 0.1234 'International Tables Vol C Tables 4.2.6.8 and 6.1.1.4'

loop_
_geom_angle_atom_site_label_1
_geom_angle_atom_site_label_2
_geom_angle_atom_site_label_3
_geom_angle
C10 S1 C9 99.28(8)
C11 N1 C10 105.01(14)
C11 N1 C12 126.60(14)
C10 N1 C12 128.04(14)
C8 N4 C4 126.63(16)
C8 N4 H4 116.5(13)
C4 N4 H4 116.7(13)
N2 C10 N1 110.78(15)
N2 C10 S1 129.04(13)
N1 C10 S1 119.99(13)
C19 O1 C18 116.50(14)
C12 C17 C16 119.89(18)
C12 C17 H17 120.1
C16 C17 H17 120.1
O1 C18 C11 108.52(15)
O1 C18 H18A 110.0
C11 C18 H18A 110.0
O1 C18 H18B 110.0
C11 C18 H18B 110.0
H18A C18 H18B 108.4
O2 C8 N4 124.90(17)
O2 C8 C9 120.10(16)
N4 C8 C9 115.00(16)
C11 N3 N2 107.90(14)
C20 C19 C24 119.45(18)
C20 C19 O1 124.53(18)
C24 C19 O1 116.02(17)
C4 C3 C2 120.80(19)
C4 C3 H3 120.8(10)
C2 C3 H3 118.4(10)
C5 C4 C3 119.68(17)
C5 C4 N4 117.17(17)
C3 C4 N4 123.13(17)
C10 N2 N3 106.08(14)
N3 C11 N1 110.20(15)
N3 C11 C18 126.66(17)
N1 C11 C18 123.10(16)
C8 C9 S1 106.04(13)
C8 C9 H9A 111.6(11)
S1 C9 H9A 107.4(11)
C8 C9 H9B 110.0(10)
S1 C9 H9B 111.5(11)
H9A C9 H9B 110.2(15)
C1 C6 C5 120.1(2)
C1 C6 H6 120.9(12)
C5 C6 H6 118.9(12)
C17 C12 C13 121.11(17)
C17 C12 N1 118.68(15)
C13 C12 N1 120.19(16)
C15 C16 C17 119.4(2)
C15 C16 H16 120.3
C17 C16 H16 120.3
C14 C15 C16 120.52(19)
C14 C15 H15 119.7
C16 C15 H15 119.7
C19 C20 C21 119.6(2)
C19 C20 H20 120.2
C21 C20 H20 120.2
C21 C22 C23 117.30(19)
C21 C22 C27 121.6(2)
C23 C22 C27 121.1(2)
C1 C2 C3 118.81(19)
C1 C2 C26 121.04(18)
C3 C2 C26 120.14(19)
C2 C1 C6 120.9(2)
C2 C1 H1 118.9(12)
C6 C1 H1 120.2(12)
C19 C24 C23 120.0(2)
C19 C24 H24 120.0
C23 C24 H24 120.0
C15 C14 C13 120.42(19)
C15 C14 H14 119.8
C13 C14 H14 119.8
C4 C5 C6 119.7(2)
C4 C5 H5 117.5(11)
C6 C5 H5 122.8(11)
C22 C23 C24 121.7(2)
C22 C23 H23 119.2
C24 C23 H23 119.2
C12 C13 C14 118.61(18)
C12 C13 H13 120.7
C14 C13 H13 120.7
C22 C21 C20 122.0(2)
C22 C21 H21 119.0
C20 C21 H21 119.0
C2 C26 H26A 109.5
C2 C26 H26B 109.5
H26A C26 H26B 109.5
C2 C26 H26C 109.5
H26A C26 H26C 109.5
H26B C26 H26C 109.5
C22 C27 H27A 109.5
C22 C27 H27B 109.5
H27A C27 H27B 109.5
C22 C27 H27C 109.5
H27A C27 H27C 109.5
H27B C27 H27C 109.5

loop_
_geom_bond_atom_site_label_1
_geom_bond_atom_site_label_2
_geom_bond_distance
S1 C10 1.7413(18)
S1 C9 1.8065(19)
N1 C11 1.365(2)
N1 C10 1.367(2)
N1 C12 1.443(2)
N4 C8 1.341(2)
N4 C4 1.423(2)
N4 H4 0.89(2)
C10 N2 1.316(2)
O1 C19 1.386(2)
O1 C18 1.417(2)
O2 C8 1.220(2)
C17 C12 1.373(2)
C17 C16 1.376(3)
C17 H17 0.93
C18 C11 1.484(2)
C18 H18A 0.97
C18 H18B 0.97
C8 C9 1.520(3)
N3 C11 1.306(2)
N3 N2 1.4011(19)
C19 C20 1.370(3)
C19 C24 1.372(3)
C3 C4 1.387(3)
C3 C2 1.394(3)
C3 H3 0.950(18)
C4 C5 1.385(3)
C9 H9A 0.949(18)
C9 H9B 0.969(18)
C6 C1 1.381(3)
C6 C5 1.389(3)
C6 H6 0.94(2)
C12 C13 1.374(2)
C16 C15 1.375(3)
C16 H16 0.93
C15 C14 1.369(3)
C15 H15 0.93
C20 C21 1.388(3)
C20 H20 0.93
C22 C21 1.369(3)
C22 C23 1.376(3)
C22 C27 1.516(3)
C2 C1 1.379(3)
C2 C26 1.510(3)
C1 H1 0.96(2)
C24 C23 1.381(3)
C24 H24 0.93
C14 C13 1.384(3)
C14 H14 0.93
C5 H5 0.99(2)
C23 H23 0.93
C13 H13 0.93
C21 H21 0.93
C26 H26A 0.96
C26 H26B 0.96
C26 H26C 0.96
C27 H27A 0.96
C27 H27B 0.96
C27 H27C 0.96

loop_
_geom_hbond_atom_site_label_D
_geom_hbond_atom_site_label_H
_geom_hbond_atom_site_label_A
_geom_hbond_site_symmetry_A
_geom_hbond_distance_DH
_geom_hbond_distance_HA
_geom_hbond_distance_DA
_geom_hbond_angle_DHA
N4 H4 N3 3_666 0.89(2) 2.09(2) 2.982(2) 176(2)
C14 H14 N2 2_645 0.93 2.62 3.329(3) 134
C17 H17 Cg1 3_656 0.93 2.72 3.508(2) 143

loop_
_geom_torsion_atom_site_label_1
_geom_torsion_atom_site_label_2
_geom_torsion_atom_site_label_3
_geom_torsion_atom_site_label_4
_geom_torsion
C11 N1 C10 N2 1.46(19)
C12 N1 C10 N2 -172.08(16)
C11 N1 C10 S1 -174.06(13)
C12 N1 C10 S1 12.4(2)
C9 S1 C10 N2 -1.63(19)
C9 S1 C10 N1 172.98(15)
C19 O1 C18 C11 178.31(15)
C4 N4 C8 O2 -6.8(3)
C4 N4 C8 C9 173.44(17)
C18 O1 C19 C20 19.6(3)
C18 O1 C19 C24 -161.33(17)
C2 C3 C4 C5 0.1(3)
C2 C3 C4 N4 -178.48(17)
C8 N4 C4 C5 165.08(18)
C8 N4 C4 C3 -16.3(3)
N1 C10 N2 N3 -1.45(19)
S1 C10 N2 N3 173.55(14)
C11 N3 N2 C10 0.88(19)
N2 N3 C11 N1 0.0(2)
N2 N3 C11 C18 -177.62(17)
C10 N1 C11 N3 -0.9(2)
C12 N1 C11 N3 172.79(16)
C10 N1 C11 C18 176.86(17)
C12 N1 C11 C18 -9.5(3)
O1 C18 C11 N3 -90.4(2)
O1 C18 C11 N1 92.2(2)
O2 C8 C9 S1 -10.4(2)
N4 C8 C9 S1 169.33(14)
C10 S1 C9 C8 -162.35(13)
C16 C17 C12 C13 -0.3(3)
C16 C17 C12 N1 178.07(17)
C11 N1 C12 C17 -74.5(2)
C10 N1 C12 C17 97.7(2)
C11 N1 C12 C13 103.9(2)
C10 N1 C12 C13 -83.9(2)
C12 C17 C16 C15 -0.3(3)
C17 C16 C15 C14 0.2(3)
C24 C19 C20 C21 1.9(3)
O1 C19 C20 C21 -178.98(18)
C4 C3 C2 C1 -0.4(3)
C4 C3 C2 C26 178.51(18)
C3 C2 C1 C6 0.8(3)
C26 C2 C1 C6 -178.1(2)
C5 C6 C1 C2 -1.0(3)
C20 C19 C24 C23 -1.3(3)
O1 C19 C24 C23 179.58(19)
C16 C15 C14 C13 0.5(3)
C3 C4 C5 C6 -0.3(3)
N4 C4 C5 C6 178.44(18)
C1 C6 C5 C4 0.7(3)
C21 C22 C23 C24 1.7(3)
C27 C22 C23 C24 -178.1(2)
C19 C24 C23 C22 -0.6(3)
C17 C12 C13 C14 1.0(3)
N1 C12 C13 C14 -177.38(16)
C15 C14 C13 C12 -1.1(3)
C23 C22 C21 C20 -1.0(3)
C27 C22 C21 C20 178.8(2)
C19 C20 C21 C22 -0.8(3)

loop_
_cod_related_entry_id
_cod_related_entry_database
_cod_related_entry_code
1 ChemSpider 12249316
